data_2023391
loop_
_publ_author_name
'Nuss, J\"urgen'
'M\"uhle, Claus'
'Hayama, Kyouhei'
'Abdolazimi, Vahideh'
'Takagi, Hidenori'

_publ_section_title
;
 Tilting structures ininverseperovskites,M3TtO (M= Ca, Sr, Ba, Eu;Tt= Si,
 Ge, Sn, Pb)
;
_journal_issue 3
_journal_name_full 'Acta Crystallographica Section B Structural Science, Crystal Engineering and Materials'
_journal_page_first 300
_journal_page_last 312
_journal_paper_doi 10.1107/S2052520615006150
_journal_volume 71
_journal_year 2015
_chemical_formula_moiety 'Eu3 Si O'
_chemical_formula_sum 'Eu3 O Si'
_chemical_formula_weight 499.97
_space_group_crystal_system orthorhombic
_space_group_IT_number 62
_space_group_name_Hall '-P 2c 2ab'
_space_group_name_H-M_alt 'P b n m'
_symmetry_cell_setting orthorhombic
_symmetry_space_group_name_H-M 'P b n m'
_atom_sites_solution_primary direct
_atom_sites_solution_secondary difmap
_audit_creation_method SHELXL-2013
_cell_angle_alpha 90
_cell_angle_beta 90
_cell_angle_gamma 90
_cell_formula_units_Z 4
_cell_length_a 7.0138(7)
_cell_length_b 7.0383(7)
_cell_length_c 9.9501(10)
_cell_measurement_reflns_used 8655
_cell_measurement_temperature 100(2)
_cell_measurement_theta_max 36.36
_cell_measurement_theta_min 2.89
_cell_volume 491.19(9)
_computing_cell_refinement 'Bruker Suite (Bruker AXS, 2013)'
_computing_data_collection 'Bruker Suite (Bruker AXS, 2013)'
_computing_data_reduction 'Bruker Suite (Bruker AXS, 2013)'
_computing_structure_refinement 'SHELXL (Sheldrick, 2008)'
_computing_structure_solution 'SHELXL (Sheldrick, 2008)'
_diffrn_ambient_temperature 100(2)
_diffrn_measured_fraction_theta_full 1.000
_diffrn_measured_fraction_theta_max 0.999
_diffrn_measurement_device_type 'SMART APEX II, Bruker AXS'
_diffrn_measurement_method \wscan
_diffrn_radiation_type MoK\a
_diffrn_radiation_wavelength 0.71073
_diffrn_reflns_av_R_equivalents 0.078
_diffrn_reflns_limit_h_max 11
_diffrn_reflns_limit_h_min 0
_diffrn_reflns_limit_k_max 11
_diffrn_reflns_limit_k_min 0
_diffrn_reflns_limit_l_max 16
_diffrn_reflns_limit_l_min 0
_diffrn_reflns_number 13755
_diffrn_reflns_theta_full 25.242
_diffrn_reflns_theta_max 36.394
_diffrn_reflns_theta_min 3.554
_exptl_absorpt_coefficient_mu 37.902
_exptl_absorpt_correction_T_max 0.166
_exptl_absorpt_correction_T_min 0.031
_exptl_absorpt_correction_type multi-scan
_exptl_absorpt_process_details
;
Sheldrick, G. M. (2012a) TWINABS - Bruker AXS area detector scaling and
absorption for twinned crystals, Version 2012/1,
University of G\"ottingen. Germany.
;
_exptl_crystal_colour grey
_exptl_crystal_density_diffrn 6.761
_exptl_crystal_description block
_exptl_crystal_F_000 844
_exptl_crystal_size_max 0.280
_exptl_crystal_size_mid 0.250
_exptl_crystal_size_min 0.070
_refine_diff_density_max 6.540
_refine_diff_density_min -4.345
_refine_ls_extinction_coef 0.0096(10)
_refine_ls_extinction_expression Fc^*^=kFc[1+0.001xFc^2^\l^3^/sin(2\q)]^-1/4^
_refine_ls_extinction_method SHELXL
_refine_ls_goodness_of_fit_ref 1.128
_refine_ls_matrix_type full
_refine_ls_number_parameters 30
_refine_ls_number_reflns 3442
_refine_ls_number_restraints 0
_refine_ls_restrained_S_all 1.128
_refine_ls_R_factor_all 0.0496
_refine_ls_R_factor_gt 0.0491
_refine_ls_shift/su_max 0.000
_refine_ls_shift/su_mean 0.000
_refine_ls_structure_factor_coef Fsqd
_refine_ls_weighting_details 'w=1/[\s^2^(Fo^2^)+(0.0818P)^2^+15.1882P] where P=(Fo^2^+2Fc^2^)/3'
_refine_ls_weighting_scheme calc
_refine_ls_wR_factor_gt 0.1390
_refine_ls_wR_factor_ref 0.1396
_reflns_number_gt 3386
_reflns_number_total 3442
_reflns_threshold_expression 'I > 2\s(I)'
_cod_data_source_file dk5032sup1.cif
_cod_data_source_block Eu3SiO_100K
_cod_depositor_comments 'Adding Fobs data.'
_cod_database_code 2023391
_shelx_space_group_comment
;
The symmetry employed for this shelxl refinement is uniquely defined
by the following loop, which should always be used as a source of
symmetry information in preference to the above space-group names.
They are only intended as comments.
;
_shelx_estimated_absorpt_t_min 0.033
_shelx_estimated_absorpt_t_max 0.177
_shelxl_version_number .2013

loop_
_space_group_symop_operation_xyz
'x, y, z'
'x+1/2, -y+1/2, -z'
'-x, -y, z+1/2'
'-x+1/2, y+1/2, -z+1/2'
'-x, -y, -z'
'-x-1/2, y-1/2, z'
'x, y, -z-1/2'
'x-1/2, -y-1/2, z-1/2'

loop_
_atom_site_type_symbol
_atom_site_label
_atom_site_fract_x
_atom_site_fract_y
_atom_site_fract_z
_atom_site_U_iso_or_equiv
_atom_site_adp_type
_atom_site_calc_flag
_atom_site_occupancy
_atom_site_disorder_assembly
_atom_site_disorder_group
Eu Eu1 -0.06364(10) -0.00956(10) 0.2500 0.00539(18) Uani d 1 . .
Eu Eu2 0.21721(7) 0.28226(7) 0.03310(5) 0.00545(17) Uani d 1 . .
Si Si 0.4941(6) 0.0256(6) 0.2500 0.0064(6) Uani d 1 . .
O O 0.0000 0.0000 0.0000 0.0054(14) Uani d 1 . .

loop_
_atom_site_aniso_label
_atom_site_aniso_U_11
_atom_site_aniso_U_22
_atom_site_aniso_U_33
_atom_site_aniso_U_12
_atom_site_aniso_U_13
_atom_site_aniso_U_23
Eu1 0.0049(3) 0.0071(3) 0.0041(3) 0.00008(19) 0.000 0.000
Eu2 0.0046(3) 0.0048(3) 0.0070(3) -0.00115(12) 0.00028(12) -0.00024(13)
Si 0.0058(15) 0.0058(15) 0.0076(17) -0.0024(12) 0.000 0.000
O 0.007(4) 0.005(4) 0.004(4) 0.000(3) 0.002(3) -0.003(3)

loop_
_atom_type_symbol
_atom_type_description
_atom_type_scat_dispersion_real
_atom_type_scat_dispersion_imag
_atom_type_scat_source
O O 0.0106 0.0060 'International Tables Vol C Tables 4.2.6.8 and 6.1.1.4'
Si Si 0.0817 0.0704 'International Tables Vol C Tables 4.2.6.8 and 6.1.1.4'
Eu Eu -0.1578 3.6682 'International Tables Vol C Tables 4.2.6.8 and 6.1.1.4'

loop_
_geom_angle_atom_site_label_1
_geom_angle_atom_site_label_2
_geom_angle_atom_site_label_3
_geom_angle_site_symmetry_1
_geom_angle_site_symmetry_3
_geom_angle
O Eu1 O 3 . 159.43(3)
O Eu1 Si 3 1_455 100.013(16)
O Eu1 Si . 1_455 100.013(16)
O Eu1 Si 3 6_655 90.02(2)
O Eu1 Si . 6_655 90.02(2)
Si Eu1 Si 1_455 6_655 103.03(12)
O Eu1 Eu2 3 4_545 45.165(12)
O Eu1 Eu2 . 4_545 119.10(2)
Si Eu1 Eu2 1_455 4_545 135.41(4)
Si Eu1 Eu2 6_655 4_545 59.54(5)
O Eu1 Eu2 3 6_655 119.10(2)
O Eu1 Eu2 . 6_655 45.165(12)
Si Eu1 Eu2 1_455 6_655 135.41(4)
Si Eu1 Eu2 6_655 6_655 59.54(5)
Eu2 Eu1 Eu2 4_545 6_655 74.52(2)
O Eu1 Eu2 3 7_556 44.991(13)
O Eu1 Eu2 . 7_556 118.81(2)
Si Eu1 Eu2 1_455 7_556 120.27(6)
Si Eu1 Eu2 6_655 7_556 119.18(5)
Eu2 Eu1 Eu2 4_545 7_556 59.644(12)
Eu2 Eu1 Eu2 6_655 7_556 103.08(2)
O Eu1 Eu2 3 . 118.81(2)
O Eu1 Eu2 . . 44.991(13)
Si Eu1 Eu2 1_455 . 120.27(6)
Si Eu1 Eu2 6_655 . 119.18(5)
Eu2 Eu1 Eu2 4_545 . 103.08(2)
Eu2 Eu1 Eu2 6_655 . 59.644(12)
Eu2 Eu1 Eu2 7_556 . 74.35(2)
O Eu1 Eu2 3 5 147.44(3)
O Eu1 Eu2 . 5 44.941(12)
Si Eu1 Eu2 1_455 5 75.07(5)
Si Eu1 Eu2 6_655 5 60.88(4)
Eu2 Eu1 Eu2 4_545 5 117.50(2)
Eu2 Eu1 Eu2 6_655 5 60.504(10)
Eu2 Eu1 Eu2 7_556 5 162.01(2)
Eu2 Eu1 Eu2 . 5 89.931(14)
O Eu1 Eu2 3 3 44.941(12)
O Eu1 Eu2 . 3 147.44(3)
Si Eu1 Eu2 1_455 3 75.07(5)
Si Eu1 Eu2 6_655 3 60.88(4)
Eu2 Eu1 Eu2 4_545 3 60.504(10)
Eu2 Eu1 Eu2 6_655 3 117.50(2)
Eu2 Eu1 Eu2 7_556 3 89.931(14)
Eu2 Eu1 Eu2 . 3 162.01(2)
Eu2 Eu1 Eu2 5 3 103.99(2)
O Eu1 Eu2 3 8_566 44.833(12)
O Eu1 Eu2 . 8_566 146.80(3)
Si Eu1 Eu2 1_455 8_566 62.43(4)
Si Eu1 Eu2 6_655 8_566 120.30(3)
Eu2 Eu1 Eu2 4_545 8_566 89.998(13)
Eu2 Eu1 Eu2 6_655 8_566 162.02(2)
Eu2 Eu1 Eu2 7_556 8_566 60.340(9)
Eu2 Eu1 Eu2 . 8_566 117.04(2)
Eu2 Eu1 Eu2 5 8_566 136.84(2)
Eu2 Eu1 Eu2 3 8_566 59.426(11)
O Eu1 Eu2 3 2_455 146.80(3)
O Eu1 Eu2 . 2_455 44.833(12)
Si Eu1 Eu2 1_455 2_455 62.43(4)
Si Eu1 Eu2 6_655 2_455 120.30(3)
Eu2 Eu1 Eu2 4_545 2_455 162.02(2)
Eu2 Eu1 Eu2 6_655 2_455 89.998(13)
Eu2 Eu1 Eu2 7_556 2_455 117.04(2)
Eu2 Eu1 Eu2 . 2_455 60.340(10)
Eu2 Eu1 Eu2 5 2_455 59.426(11)
Eu2 Eu1 Eu2 3 2_455 136.84(2)
Eu2 Eu1 Eu2 8_566 2_455 103.55(2)
O Eu2 O . 2 158.95(2)
O Eu2 Si . 6_665 103.58(8)
O Eu2 Si 2 6_665 97.46(8)
O Eu2 Si . . 90.54(7)
O Eu2 Si 2 . 87.53(7)
Si Eu2 Si 6_665 . 97.06(7)
O Eu2 Si . 2_455 85.94(7)
O Eu2 Si 2 2_455 90.67(7)
Si Eu2 Si 6_665 2_455 97.589(17)
Si Eu2 Si . 2_455 165.35(7)
O Eu2 Eu2 . 6_655 45.418(11)
O Eu2 Eu2 2 6_655 119.96(2)
Si Eu2 Eu2 6_665 6_655 127.17(7)
Si Eu2 Eu2 . 6_655 53.31(6)
Si Eu2 Eu2 2_455 6_655 116.22(7)
O Eu2 Eu2 . 6_665 149.13(3)
O Eu2 Eu2 2 6_665 45.350(13)
Si Eu2 Eu2 6_665 6_665 61.22(8)
Si Eu2 Eu2 . 6_665 116.76(7)
Si Eu2 Eu2 2_455 6_665 70.99(7)
Eu2 Eu2 Eu2 6_655 6_665 165.11(3)
O Eu2 Eu1 . 6_665 144.44(2)
O Eu2 Eu1 2 6_665 45.167(12)
Si Eu2 Eu1 6_665 6_665 71.36(8)
Si Eu2 Eu1 . 6_665 56.49(7)
Si Eu2 Eu1 2_455 6_665 129.35(7)
Eu2 Eu2 Eu1 6_655 6_665 108.62(2)
Eu2 Eu2 Eu1 6_665 6_665 60.271(16)
O Eu2 Eu1 . . 45.059(12)
O Eu2 Eu1 2 . 149.32(2)
Si Eu2 Eu1 6_665 . 68.69(8)
Si Eu2 Eu1 . . 68.17(7)
Si Eu2 Eu1 2_455 . 117.56(7)
Eu2 Eu2 Eu1 6_655 . 60.084(16)
Eu2 Eu2 Eu1 6_665 . 129.918(18)
Eu1 Eu2 Eu1 6_665 . 104.267(18)
O Eu2 Eu1 . 5 45.009(13)
O Eu2 Eu1 2 5 117.339(19)
Si Eu2 Eu1 6_665 5 134.00(7)
Si Eu2 Eu1 . 5 112.63(6)
Si Eu2 Eu1 2_455 5 55.79(7)
Eu2 Eu2 Eu1 6_655 5 60.439(14)
Eu2 Eu2 Eu1 6_665 5 124.852(14)
Eu1 Eu2 Eu1 6_665 5 154.57(2)
Eu1 Eu2 Eu1 . 5 90.068(14)
O Eu2 Eu1 . 2 120.48(2)
O Eu2 Eu1 2 2 44.836(12)
Si Eu2 Eu1 6_665 2 120.05(7)
Si Eu2 Eu1 . 2 119.21(6)
Si Eu2 Eu1 2_455 2 52.12(7)
Eu2 Eu2 Eu1 6_655 2 112.758(17)
Eu2 Eu2 Eu1 6_665 2 60.135(14)
Eu1 Eu2 Eu1 6_665 2 90.002(14)
Eu1 Eu2 Eu1 . 2 165.399(19)
Eu1 Eu2 Eu1 5 2 75.504(16)
O Eu2 Eu2 . 2 117.71(2)
O Eu2 Eu2 2 2 44.583(11)
Si Eu2 Eu2 6_665 2 131.10(8)
Si Eu2 Eu2 . 2 59.68(6)
Si Eu2 Eu2 2_455 2 109.74(7)
Eu2 Eu2 Eu2 6_655 2 75.43(2)
Eu2 Eu2 Eu2 6_665 2 89.93(2)
Eu1 Eu2 Eu2 6_665 2 59.884(16)
Eu1 Eu2 Eu2 . 2 125.15(3)
Eu1 Eu2 Eu2 5 2 94.69(2)
Eu1 Eu2 Eu2 2 2 59.638(19)
Eu1 Si Eu2 1_655 6_655 115.39(11)
Eu1 Si Eu2 1_655 4_545 115.39(11)
Eu2 Si Eu2 6_655 4_545 87.23(11)
Eu1 Si Eu1 1_655 6_665 86.09(10)
Eu2 Si Eu1 6_655 6_665 127.68(9)
Eu2 Si Eu1 4_545 6_665 127.68(9)
Eu1 Si Eu2 1_655 . 127.46(9)
Eu2 Si Eu2 6_655 . 65.46(5)
Eu2 Si Eu2 4_545 . 117.09(13)
Eu1 Si Eu2 6_665 . 63.97(7)
Eu1 Si Eu2 1_655 7_556 127.46(9)
Eu2 Si Eu2 6_655 7_556 117.09(13)
Eu2 Si Eu2 4_545 7_556 65.46(5)
Eu1 Si Eu2 6_665 7_556 63.97(7)
Eu2 Si Eu2 . 7_556 78.26(9)
Eu1 Si Eu2 1_655 8_666 65.45(7)
Eu2 Si Eu2 6_655 8_666 168.53(12)
Eu2 Si Eu2 4_545 8_666 82.410(16)
Eu1 Si Eu2 6_665 8_666 63.34(6)
Eu2 Si Eu2 . 8_666 123.96(12)
Eu2 Si Eu2 7_556 8_666 62.69(4)
Eu1 Si Eu2 1_655 2 65.45(7)
Eu2 Si Eu2 6_655 2 82.410(16)
Eu2 Si Eu2 4_545 2 168.53(12)
Eu1 Si Eu2 6_665 2 63.34(6)
Eu2 Si Eu2 . 2 62.68(4)
Eu2 Si Eu2 7_556 2 123.96(12)
Eu2 Si Eu2 8_666 2 107.43(11)
Eu2 O Eu2 5 . 180.0
Eu2 O Eu2 5 6_655 90.768(9)
Eu2 O Eu2 . 6_655 89.231(9)
Eu2 O Eu2 5 2_455 89.232(9)
Eu2 O Eu2 . 2_455 90.769(9)
Eu2 O Eu2 6_655 2_455 180.000(18)
Eu2 O Eu1 5 5 89.95(2)
Eu2 O Eu1 . 5 90.05(2)
Eu2 O Eu1 6_655 5 90.33(2)
Eu2 O Eu1 2_455 5 89.67(2)
Eu2 O Eu1 5 . 90.05(2)
Eu2 O Eu1 . . 89.95(2)
Eu2 O Eu1 6_655 . 89.67(2)
Eu2 O Eu1 2_455 . 90.33(2)
Eu1 O Eu1 5 . 180.00(3)

loop_
_geom_bond_atom_site_label_1
_geom_bond_atom_site_label_2
_geom_bond_site_symmetry_2
_geom_bond_distance
Eu1 O 3 2.5281(3)
Eu1 O . 2.5281(3)
Eu1 Si 1_455 3.112(4)
Eu1 Si 6_655 3.308(4)
Eu1 Eu2 4_545 3.5649(8)
Eu1 Eu2 6_655 3.5649(8)
Eu1 Eu2 7_556 3.5716(8)
Eu1 Eu2 . 3.5716(8)
Eu1 Eu2 5 3.5748(7)
Eu1 Eu2 3 3.5748(7)
Eu1 Eu2 8_566 3.5856(7)
Eu1 Eu2 2_455 3.5856(7)
Eu2 O . 2.5251(5)
Eu2 O 2 2.5280(5)
Eu2 Si 6_665 3.129(3)
Eu2 Si . 3.420(3)
Eu2 Si 2_455 3.494(3)
Eu2 Eu2 6_655 3.5491(4)
Eu2 Eu2 6_665 3.5491(4)
Eu2 Eu1 6_665 3.5649(8)
Eu2 Eu1 5 3.5748(7)
Eu2 Eu1 2 3.5856(7)
Eu2 Eu2 2 3.5970(4)
Si Eu1 1_655 3.112(4)
Si Eu2 6_655 3.129(3)
Si Eu2 4_545 3.129(3)
Si Eu1 6_665 3.308(4)
Si Eu2 7_556 3.420(3)
Si Eu2 8_666 3.494(3)
Si Eu2 2 3.494(3)
O Eu2 5 2.5251(5)
O Eu2 6_655 2.5280(5)
O Eu2 2_455 2.5280(5)
O Eu1 5 2.5281(3)

_cod_database_fobs_code 2023391
